data_1565211
loop_
_publ_author_name
'Kumar Mudi, Prafullya'
'Bandopadhyay, Nilaj'
'Joshi, Mayank'
'Shit, Madhusudan'
'Paul, Suvendu'
'Roy Choudhury, Angshuman'
'Biswas, Bhaskar'

_publ_section_title
;
 Schiff base triggering synthesis of copper(II) complex and its catalytic
 fate towards mimics of phenoxazinone synthase activity
;
_journal_name_full 'Inorganica Chimica Acta'
_journal_page_first 119468
_journal_paper_doi 10.1016/j.ica.2020.119468
_journal_volume 505
_journal_year 2020
_chemical_formula_moiety 'C45 H42 Cu2 N3 O9, Cl O4'
_chemical_formula_sum 'C45 H42 Cl Cu2 N3 O13'
_chemical_formula_weight 995.34
_space_group_crystal_system orthorhombic
_space_group_IT_number 61
_space_group_name_Hall '-P 2ac 2ab'
_space_group_name_H-M_alt 'P b c a'
_atom_sites_solution_hydrogens geom
_atom_sites_solution_primary dual
_cell_angle_alpha 90
_cell_angle_beta 90
_cell_angle_gamma 90
_cell_formula_units_Z 8
_cell_length_a 20.6993(10)
_cell_length_b 15.1138(9)
_cell_length_c 26.913(2)
_cell_measurement_reflns_used 5029
_cell_measurement_temperature 100.0(2)
_cell_measurement_theta_max 31.9480
_cell_measurement_theta_min 2.7920
_cell_volume 8419.6(9)
_computing_cell_refinement 'CrysAlisPro 1.171.39.35c (Rigaku OD, 2017)'
_computing_data_collection 'CrysAlisPro 1.171.39.35c (Rigaku OD, 2017)'
_computing_data_reduction 'CrysAlisPro 1.171.39.35c (Rigaku OD, 2017)'
_computing_molecular_graphics 'Olex2 (Dolomanov et al., 2009)'
_computing_publication_material 'Olex2 (Dolomanov et al., 2009)'
_computing_structure_refinement 'ShelXL (Sheldrick, 2015)'
_computing_structure_solution 'ShelXT (Sheldrick, 2015)'
_diffrn_ambient_environment N~2~
_diffrn_ambient_temperature 100.0(2)
_diffrn_detector 'CCD plate'
_diffrn_measured_fraction_theta_full 0.999
_diffrn_measured_fraction_theta_max 0.999
_diffrn_measurement_details
;
List of Runs (angles in degrees, time in seconds):

  # Type    Start    End  Width  t~exp~   \w     \q     \k     \f   Frames
--------------------------------------------------------------------------
  1  \w    -69.00 118.20   0.30   15.00    --   29.89  54.00 -60.00  624
  2  \w     12.00 118.20   0.30   15.00    --   29.89  54.00 -60.00  354
  3  \w      3.00  29.10   0.30   15.00    --   29.89  54.00-150.00   87
;
_diffrn_measurement_device 'two-circle diffractometer'
_diffrn_measurement_device_type 'XtaLAB Mini (ROW)'
_diffrn_measurement_method '\w scans'
_diffrn_orient_matrix_type 'CrysAlisPro convention (1999,Acta A55,543-557)'
_diffrn_orient_matrix_UB_11 0.0028670000
_diffrn_orient_matrix_UB_12 -0.0237849000
_diffrn_orient_matrix_UB_13 -0.0226022000
_diffrn_orient_matrix_UB_21 -0.0060848000
_diffrn_orient_matrix_UB_22 0.0393624000
_diffrn_orient_matrix_UB_23 -0.0135405000
_diffrn_orient_matrix_UB_31 0.0336149000
_diffrn_orient_matrix_UB_32 0.0092678000
_diffrn_orient_matrix_UB_33 -0.0005611000
_diffrn_radiation_monochromator graphite
_diffrn_radiation_probe x-ray
_diffrn_radiation_type MoK\a
_diffrn_radiation_wavelength 0.71073
_diffrn_reflns_av_R_equivalents 0.0878
_diffrn_reflns_av_unetI/netI 0.0722
_diffrn_reflns_Laue_measured_fraction_full 0.999
_diffrn_reflns_Laue_measured_fraction_max 0.999
_diffrn_reflns_limit_h_max 23
_diffrn_reflns_limit_h_min -24
_diffrn_reflns_limit_k_max 17
_diffrn_reflns_limit_k_min -13
_diffrn_reflns_limit_l_max 30
_diffrn_reflns_limit_l_min -32
_diffrn_reflns_number 40939
_diffrn_reflns_point_group_measured_fraction_full 0.999
_diffrn_reflns_point_group_measured_fraction_max 0.999
_diffrn_reflns_theta_full 24.999
_diffrn_reflns_theta_max 24.999
_diffrn_reflns_theta_min 2.502
_diffrn_source 'fine-focus sealed X-ray tube'
_diffrn_source_type 'Rigaku (Mo) X-ray Source'
_exptl_absorpt_coefficient_mu 1.146
_exptl_absorpt_correction_T_max 1.00000
_exptl_absorpt_correction_T_min 0.32203
_exptl_absorpt_correction_type multi-scan
_exptl_absorpt_process_details
;
CrysAlisPro 1.171.39.35c (Rigaku Oxford Diffraction, 2017)
Empirical absorption correction using spherical harmonics,
 implemented in SCALE3 ABSPACK scaling algorithm.
;
_exptl_crystal_colour 'clear light brown'
_exptl_crystal_colour_lustre clear
_exptl_crystal_colour_modifier light
_exptl_crystal_colour_primary brown
_exptl_crystal_density_diffrn 1.570
_exptl_crystal_description plate
_exptl_crystal_F_000 4096
_exptl_crystal_size_max 0.3
_exptl_crystal_size_mid 0.3
_exptl_crystal_size_min 0.09
_refine_diff_density_max 1.191
_refine_diff_density_min -1.243
_refine_diff_density_rms 0.156
_refine_ls_extinction_coef .
_refine_ls_extinction_method none
_refine_ls_goodness_of_fit_ref 1.052
_refine_ls_hydrogen_treatment constr
_refine_ls_matrix_type full
_refine_ls_number_parameters 583
_refine_ls_number_reflns 7402
_refine_ls_number_restraints 0
_refine_ls_restrained_S_all 1.052
_refine_ls_R_factor_all 0.1184
_refine_ls_R_factor_gt 0.0685
_refine_ls_shift/su_max 0.001
_refine_ls_shift/su_mean 0.000
_refine_ls_structure_factor_coef Fsqd
_refine_ls_weighting_details 'w=1/[\s^2^(Fo^2^)+(0.1260P)^2^+18.6138P] where P=(Fo^2^+2Fc^2^)/3'
_refine_ls_weighting_scheme calc
_refine_ls_wR_factor_gt 0.1711
_refine_ls_wR_factor_ref 0.2393
_reflns_Friedel_coverage 0.000
_reflns_Friedel_fraction_full .
_reflns_Friedel_fraction_max .
_reflns_number_gt 4802
_reflns_number_total 7402
_reflns_threshold_expression 'I > 2\s(I)'
_cod_data_source_file ICA-2020-505-119468.cif
_cod_data_source_block p11_cu_100k
_cod_original_cell_volume 8419.5(9)
_cod_database_code 1565211
_shelx_space_group_comment
;
The symmetry employed for this shelxl refinement is uniquely defined
by the following loop, which should always be used as a source of
symmetry information in preference to the above space-group names.
They are only intended as comments.
;
_reflns_odcompleteness_completeness 99.81
_reflns_odcompleteness_iscentric 1
_reflns_odcompleteness_theta 25.30
_olex2_refinement_description
;
1. Fixed Uiso
 At 1.2 times of:
  All C(H) groups
 At 1.5 times of:
  All C(H,H,H) groups
2.a Aromatic/amide H refined with riding coordinates:
 C00L(H00L), C00O(H00O), C00Q(H00Q), C00U(H00U), C010(H010), C011(H011),
 C012(H012), C014(H014), C015(H015), C017(H017), C018(H018), C019(H019),
 C01A(H01A), C01B(H01B), C01C(H01C), C01D(H01D), C01E(H01E), C01G(H01I),
 C01H(H01J), C01I(H01K), C01J(H01L), C01O(H01V), C01P(H01W), C01Q(H01X)
2.b Idealised Me refined as rotating group:
 C01F(H01F,H01G,H01H), C01K(H01M,H01N,H01O), C01L(H01P,H01Q,H01R), C01M(H01S,
 H01T,H01U), C01R(H01Y,H,HA), C01S(H01Z,HB,HC)
;
_olex2_submission_special_instructions 'No special instructions were received'
_oxdiff_exptl_absorpt_empirical_details
;
Empirical correction (ABSPACK) includes:
- Absorption correction using spherical harmonics
- Frame scaling
;
_oxdiff_exptl_absorpt_empirical_full_max 1.646
_oxdiff_exptl_absorpt_empirical_full_min 0.525

loop_
_space_group_symop_operation_xyz
'x, y, z'
'-x+1/2, -y, z+1/2'
'-x, y+1/2, -z+1/2'
'x+1/2, -y+1/2, -z'
'-x, -y, -z'
'x-1/2, y, -z-1/2'
'x, -y-1/2, z-1/2'
'-x-1/2, y-1/2, z'

loop_
_atom_site_label
_atom_site_type_symbol
_atom_site_fract_x
_atom_site_fract_y
_atom_site_fract_z
_atom_site_U_iso_or_equiv
_atom_site_adp_type
_atom_site_occupancy
_atom_site_site_symmetry_order
_atom_site_calc_flag
_atom_site_refinement_flags_posn
_atom_site_refinement_flags_adp
_atom_site_refinement_flags_occupancy
_atom_site_disorder_assembly
_atom_site_disorder_group
Cu1 Cu 0.66717(4) 0.50121(5) 0.51656(3) 0.0306(2) Uani 1 1 d . . . . .
Cu2 Cu 0.68503(4) 0.48243(5) 0.39962(3) 0.0314(2) Uani 1 1 d . . . . .
O1 O 0.72819(19) 0.4665(3) 0.46590(15) 0.0317(9) Uani 1 1 d . . . . .
O2 O 0.6169(2) 0.5416(3) 0.46055(15) 0.0355(10) Uani 1 1 d . . . . .
O3 O 0.6460(2) 0.3685(3) 0.39775(15) 0.0355(10) Uani 1 1 d . . . . .
O4 O 0.7907(2) 0.4182(3) 0.38512(15) 0.0385(10) Uani 1 1 d . . . . .
O5 O 0.66604(19) 0.6751(3) 0.56209(15) 0.0335(9) Uani 1 1 d . . . . .
O6 O 0.5891(2) 0.6518(3) 0.38644(16) 0.0415(11) Uani 1 1 d . . . . .
O7 O 0.6624(2) 0.3523(3) 0.56066(18) 0.0428(11) Uani 1 1 d . . . . .
O8 O 0.7308(2) 0.6047(3) 0.39342(15) 0.0364(10) Uani 1 1 d . . . . .
O9 O 0.5989(2) 0.2114(3) 0.41201(16) 0.0391(10) Uani 1 1 d . . . . .
N1 N 0.7374(2) 0.5279(3) 0.56481(19) 0.0323(11) Uani 1 1 d . . . . .
N2 N 0.5933(2) 0.4988(3) 0.56271(19) 0.0303(11) Uani 1 1 d . . . . .
N3 N 0.6636(2) 0.5080(3) 0.33099(19) 0.0295(11) Uani 1 1 d . . . . .
C1 C 0.7920(3) 0.4551(4) 0.4701(2) 0.0310(13) Uani 1 1 d . . . . .
C2 C 0.8274(3) 0.4278(4) 0.4277(2) 0.0318(13) Uani 1 1 d . . . . .
C3 C 0.8926(3) 0.4130(4) 0.4301(2) 0.0356(14) Uani 1 1 d . . . . .
H012 H 0.9146 0.3937 0.4019 0.043 Uiso 1 1 calc R . . . .
C4 C 0.9266(3) 0.4268(4) 0.4744(2) 0.0327(13) Uani 1 1 d . . . . .
H00U H 0.9706 0.4151 0.4760 0.039 Uiso 1 1 calc R . . . .
C5 C 0.8943(3) 0.4576(4) 0.5154(2) 0.0326(13) Uani 1 1 d . . . . .
H00O H 0.9171 0.4693 0.5444 0.039 Uiso 1 1 calc R . . . .
C6 C 0.8266(3) 0.4717(4) 0.5140(2) 0.0295(13) Uani 1 1 d . . . . .
C7 C 0.7978(3) 0.5107(4) 0.5578(2) 0.0319(13) Uani 1 1 d . . . . .
H00Q H 0.8257 0.5248 0.5836 0.038 Uiso 1 1 calc R . . . .
C8 C 0.7191(3) 0.5682(4) 0.6112(2) 0.0295(12) Uani 1 1 d . . . . .
C9 C 0.7346(3) 0.5312(4) 0.6560(2) 0.0356(14) Uani 1 1 d . . . . .
H019 H 0.7613 0.4817 0.6573 0.043 Uiso 1 1 calc R . . . .
C10 C 0.7104(4) 0.5679(5) 0.6995(2) 0.0452(16) Uani 1 1 d . . . . .
H01J H 0.7219 0.5436 0.7300 0.054 Uiso 1 1 calc R . . . .
C11 C 0.6693(3) 0.6399(5) 0.6980(3) 0.0448(16) Uani 1 1 d . . . . .
H01C H 0.6519 0.6624 0.7272 0.054 Uiso 1 1 calc R . . . .
C12 C 0.6541(3) 0.6790(4) 0.6521(2) 0.0388(15) Uani 1 1 d . . . . .
H015 H 0.6277 0.7287 0.6509 0.047 Uiso 1 1 calc R . . . .
C13 C 0.6787(3) 0.6433(4) 0.6087(2) 0.0344(14) Uani 1 1 d . . . . .
C14 C 0.6256(3) 0.7525(4) 0.5585(3) 0.0452(16) Uani 1 1 d . . . . .
H01P H 0.6203 0.7684 0.5242 0.068 Uiso 1 1 calc GR . . . .
H01Q H 0.6453 0.8006 0.5762 0.068 Uiso 1 1 calc GR . . . .
H01R H 0.5841 0.7399 0.5728 0.068 Uiso 1 1 calc GR . . . .
C15 C 0.8237(3) 0.4136(5) 0.3390(2) 0.0466(17) Uani 1 1 d . . . . .
H01S H 0.7932 0.4185 0.3123 0.070 Uiso 1 1 calc GR . . . .
H01T H 0.8459 0.3580 0.3366 0.070 Uiso 1 1 calc GR . . . .
H01U H 0.8544 0.4610 0.3369 0.070 Uiso 1 1 calc GR . . . .
C16 C 0.5692(3) 0.5973(4) 0.4674(2) 0.0314(13) Uani 1 1 d . . . . .
C17 C 0.5525(3) 0.6587(4) 0.4287(2) 0.0360(14) Uani 1 1 d . . . . .
C18 C 0.5025(3) 0.7191(4) 0.4347(2) 0.0366(14) Uani 1 1 d . . . . .
H014 H 0.4936 0.7597 0.4097 0.044 Uiso 1 1 calc R . . . .
C19 C 0.4655(3) 0.7192(4) 0.4783(2) 0.0388(15) Uani 1 1 d . . . . .
H01E H 0.4324 0.7603 0.4823 0.047 Uiso 1 1 calc R . . . .
C20 C 0.4779(3) 0.6589(4) 0.5148(2) 0.0382(15) Uani 1 1 d . . . . .
H01D H 0.4513 0.6566 0.5427 0.046 Uiso 1 1 calc R . . . .
C21 C 0.5309(3) 0.5998(4) 0.5109(2) 0.0329(13) Uani 1 1 d . . . . .
C22 C 0.5417(3) 0.5432(4) 0.5527(2) 0.0343(14) Uani 1 1 d . . . . .
H017 H 0.5078 0.5380 0.5752 0.041 Uiso 1 1 calc R . . . .
C23 C 0.5975(3) 0.4472(4) 0.6072(2) 0.0354(14) Uani 1 1 d . . . . .
C24 C 0.5686(3) 0.4735(4) 0.6509(2) 0.0397(15) Uani 1 1 d . . . . .
H01B H 0.5455 0.5262 0.6521 0.048 Uiso 1 1 calc R . . . .
C25 C 0.5739(4) 0.4208(5) 0.6938(3) 0.0530(19) Uani 1 1 d . . . . .
H01W H 0.5548 0.4384 0.7235 0.064 Uiso 1 1 calc R . . . .
C26 C 0.6080(3) 0.3422(5) 0.6909(3) 0.0525(19) Uani 1 1 d . . . . .
H01X H 0.6111 0.3062 0.7188 0.063 Uiso 1 1 calc R . . . .
C27 C 0.6376(3) 0.3161(5) 0.6474(3) 0.0508(18) Uani 1 1 d . . . . .
H01V H 0.6603 0.2630 0.6460 0.061 Uiso 1 1 calc R . . . .
C28 C 0.6333(3) 0.3697(4) 0.6056(2) 0.0371(15) Uani 1 1 d . . . . .
C29 C 0.7039(4) 0.2772(5) 0.5568(4) 0.069(2) Uani 1 1 d . . . . .
H01Z H 0.7212 0.2738 0.5238 0.103 Uiso 1 1 calc GR . . . .
HB H 0.6797 0.2244 0.5639 0.103 Uiso 1 1 calc GR . . . .
HC H 0.7386 0.2828 0.5803 0.103 Uiso 1 1 calc GR . . . .
C30 C 0.5665(3) 0.7002(4) 0.3442(2) 0.0421(15) Uani 1 1 d . . . . .
H01F H 0.5934 0.6874 0.3161 0.063 Uiso 1 1 calc GR . . . .
H01G H 0.5680 0.7624 0.3512 0.063 Uiso 1 1 calc GR . . . .
H01H H 0.5228 0.6832 0.3370 0.063 Uiso 1 1 calc GR . . . .
C31 C 0.6047(3) 0.3413(4) 0.3649(2) 0.0317(13) Uani 1 1 d . . . . .
C32 C 0.5754(3) 0.2564(4) 0.3716(2) 0.0348(14) Uani 1 1 d . . . . .
C33 C 0.5288(3) 0.2243(4) 0.3393(2) 0.0372(14) Uani 1 1 d . . . . .
H011 H 0.5100 0.1693 0.3451 0.045 Uiso 1 1 calc R . . . .
C34 C 0.5100(3) 0.2747(4) 0.2979(2) 0.0415(15) Uani 1 1 d . . . . .
H018 H 0.4781 0.2537 0.2766 0.050 Uiso 1 1 calc R . . . .
C35 C 0.5386(3) 0.3546(4) 0.2889(2) 0.0387(14) Uani 1 1 d . . . . .
H01A H 0.5264 0.3870 0.2611 0.046 Uiso 1 1 calc R . . . .
C36 C 0.5868(3) 0.3891(4) 0.3213(2) 0.0327(13) Uani 1 1 d . . . . .
C37 C 0.6179(3) 0.4690(4) 0.3062(2) 0.0296(13) Uani 1 1 d . . . . .
H00L H 0.6045 0.4950 0.2767 0.036 Uiso 1 1 calc R . . . .
C38 C 0.6973(3) 0.5811(4) 0.3108(2) 0.0328(13) Uani 1 1 d . . . . .
C39 C 0.6998(3) 0.6028(4) 0.2609(2) 0.0351(14) Uani 1 1 d . . . . .
H010 H 0.6779 0.5680 0.2379 0.042 Uiso 1 1 calc R . . . .
C40 C 0.7340(3) 0.6751(4) 0.2448(2) 0.0419(16) Uani 1 1 d . . . . .
H01K H 0.7352 0.6884 0.2110 0.050 Uiso 1 1 calc R . . . .
C41 C 0.7669(4) 0.7288(4) 0.2786(3) 0.0460(16) Uani 1 1 d . . . . .
H01L H 0.7893 0.7784 0.2675 0.055 Uiso 1 1 calc R . . . .
C42 C 0.7662(3) 0.7078(4) 0.3291(3) 0.0401(15) Uani 1 1 d . . . . .
H01I H 0.7881 0.7429 0.3520 0.048 Uiso 1 1 calc R . . . .
C43 C 0.7324(3) 0.6341(4) 0.3445(2) 0.0334(14) Uani 1 1 d . . . . .
C44 C 0.7388(4) 0.6718(5) 0.4325(3) 0.0471(17) Uani 1 1 d . . . . .
H01M H 0.7096 0.7201 0.4265 0.071 Uiso 1 1 calc GR . . . .
H01N H 0.7824 0.6933 0.4322 0.071 Uiso 1 1 calc GR . . . .
H01O H 0.7295 0.6460 0.4643 0.071 Uiso 1 1 calc GR . . . .
C45 C 0.5712(4) 0.1264(4) 0.4221(3) 0.057(2) Uani 1 1 d . . . . .
H H 0.5255 0.1327 0.4274 0.086 Uiso 1 1 calc GR . . . .
H01Y H 0.5785 0.0879 0.3943 0.086 Uiso 1 1 calc GR . . . .
HA H 0.5908 0.1017 0.4512 0.086 Uiso 1 1 calc GR . . . .
Cl1 Cl 0.93846(9) 0.52941(15) 0.65612(7) 0.0560(5) Uani 1 1 d . . . . .
O10 O 0.9470(3) 0.5831(4) 0.6122(2) 0.081(2) Uani 1 1 d . . . . .
O11 O 0.9172(3) 0.4424(4) 0.6421(2) 0.0759(18) Uani 1 1 d . . . . .
O12 O 0.8901(2) 0.5697(4) 0.68617(19) 0.0579(14) Uani 1 1 d . . . . .
O13 O 0.9976(4) 0.5240(7) 0.6825(3) 0.123(4) Uani 1 1 d . . . . .

loop_
_atom_site_aniso_label
_atom_site_aniso_U_11
_atom_site_aniso_U_22
_atom_site_aniso_U_33
_atom_site_aniso_U_23
_atom_site_aniso_U_13
_atom_site_aniso_U_12
Cu1 0.0265(4) 0.0351(4) 0.0301(5) -0.0017(3) -0.0003(3) 0.0022(3)
Cu2 0.0329(5) 0.0305(4) 0.0308(5) -0.0011(3) -0.0028(3) -0.0006(3)
O1 0.025(2) 0.036(2) 0.034(2) -0.0030(17) -0.0038(18) 0.0028(17)
O2 0.030(2) 0.036(2) 0.040(2) -0.0037(18) 0.003(2) 0.0080(18)
O3 0.036(2) 0.029(2) 0.041(2) 0.0012(17) -0.003(2) 0.0001(18)
O4 0.038(2) 0.043(2) 0.034(2) -0.0083(19) 0.002(2) 0.0071(19)
O5 0.031(2) 0.033(2) 0.037(2) -0.0013(18) 0.0000(19) 0.0016(17)
O6 0.036(3) 0.047(3) 0.041(2) 0.002(2) -0.008(2) 0.007(2)
O7 0.037(3) 0.033(2) 0.058(3) -0.004(2) -0.003(2) 0.0089(18)
O8 0.039(2) 0.033(2) 0.037(2) -0.0042(18) -0.001(2) 0.0000(18)
O9 0.039(2) 0.029(2) 0.049(3) 0.0004(18) 0.000(2) -0.0012(18)
N1 0.032(3) 0.027(2) 0.038(3) -0.001(2) -0.005(2) -0.002(2)
N2 0.025(3) 0.033(3) 0.034(3) -0.002(2) 0.001(2) -0.0029(19)
N3 0.034(3) 0.026(2) 0.029(3) 0.0037(19) 0.001(2) 0.0061(19)
C1 0.030(3) 0.025(3) 0.038(3) 0.006(2) 0.003(3) 0.001(2)
C2 0.038(3) 0.028(3) 0.030(3) -0.002(2) -0.002(3) -0.001(2)
C3 0.038(3) 0.030(3) 0.039(3) -0.001(2) 0.004(3) 0.004(3)
C4 0.030(3) 0.026(3) 0.042(3) -0.003(2) -0.001(3) 0.003(2)
C5 0.031(3) 0.027(3) 0.039(3) 0.002(2) -0.004(3) -0.001(2)
C6 0.035(3) 0.023(3) 0.031(3) 0.001(2) 0.007(3) -0.002(2)
C7 0.030(3) 0.030(3) 0.035(3) 0.003(2) 0.000(3) -0.003(2)
C8 0.025(3) 0.033(3) 0.030(3) -0.002(2) 0.001(3) -0.002(2)
C9 0.039(4) 0.033(3) 0.035(3) -0.004(3) -0.003(3) 0.004(3)
C10 0.050(4) 0.050(4) 0.036(4) -0.005(3) -0.006(3) 0.000(3)
C11 0.046(4) 0.047(4) 0.042(4) -0.013(3) 0.006(3) 0.001(3)
C12 0.038(4) 0.033(3) 0.046(4) -0.006(3) 0.002(3) -0.001(3)
C13 0.033(3) 0.031(3) 0.039(3) 0.002(3) -0.003(3) -0.005(2)
C14 0.044(4) 0.033(3) 0.059(4) 0.002(3) -0.009(4) 0.001(3)
C15 0.042(4) 0.061(4) 0.037(4) -0.006(3) -0.003(3) 0.009(3)
C16 0.028(3) 0.030(3) 0.035(3) -0.003(2) -0.002(3) -0.004(2)
C17 0.030(3) 0.036(3) 0.042(4) -0.006(3) 0.000(3) -0.003(3)
C18 0.033(3) 0.032(3) 0.045(4) 0.001(3) -0.004(3) 0.002(2)
C19 0.033(3) 0.031(3) 0.052(4) -0.005(3) -0.003(3) 0.003(3)
C20 0.031(3) 0.032(3) 0.052(4) -0.006(3) 0.004(3) -0.006(2)
C21 0.029(3) 0.032(3) 0.038(3) -0.007(2) -0.004(3) -0.005(2)
C22 0.033(3) 0.028(3) 0.042(3) -0.006(3) 0.002(3) -0.008(2)
C23 0.029(3) 0.038(3) 0.039(3) -0.001(3) -0.003(3) -0.006(3)
C24 0.031(3) 0.046(4) 0.042(4) -0.003(3) 0.001(3) -0.004(3)
C25 0.041(4) 0.068(5) 0.051(4) 0.008(4) -0.004(4) -0.010(3)
C26 0.036(4) 0.069(5) 0.053(4) 0.021(4) -0.009(4) -0.013(3)
C27 0.038(4) 0.051(4) 0.064(5) 0.010(4) -0.008(4) -0.002(3)
C28 0.036(4) 0.029(3) 0.046(4) -0.001(3) -0.003(3) -0.005(3)
C29 0.061(5) 0.051(4) 0.094(6) -0.012(4) 0.001(5) 0.023(4)
C30 0.043(4) 0.038(3) 0.046(4) 0.003(3) 0.003(3) 0.005(3)
C31 0.029(3) 0.032(3) 0.034(3) -0.005(2) 0.000(3) 0.006(2)
C32 0.033(3) 0.030(3) 0.041(3) 0.005(3) 0.007(3) 0.006(2)
C33 0.033(3) 0.031(3) 0.047(4) -0.008(3) 0.009(3) -0.005(2)
C34 0.037(4) 0.042(3) 0.046(4) -0.003(3) -0.002(3) -0.004(3)
C35 0.044(4) 0.037(3) 0.035(3) -0.003(3) 0.002(3) 0.001(3)
C36 0.036(3) 0.030(3) 0.033(3) -0.007(2) 0.002(3) 0.000(2)
C37 0.033(3) 0.033(3) 0.022(3) -0.001(2) 0.005(3) -0.002(2)
C38 0.029(3) 0.028(3) 0.041(4) -0.002(2) 0.001(3) 0.003(2)
C39 0.038(3) 0.032(3) 0.036(3) -0.005(3) 0.003(3) 0.003(3)
C40 0.053(4) 0.037(3) 0.036(3) 0.004(3) 0.002(3) 0.002(3)
C41 0.049(4) 0.037(3) 0.052(4) 0.003(3) 0.006(4) -0.002(3)
C42 0.036(4) 0.036(3) 0.048(4) 0.002(3) 0.002(3) -0.003(3)
C43 0.027(3) 0.032(3) 0.042(4) -0.001(3) -0.003(3) 0.002(2)
C44 0.052(4) 0.041(4) 0.049(4) -0.012(3) 0.001(4) -0.004(3)
C45 0.076(6) 0.029(3) 0.067(5) 0.015(3) 0.000(4) -0.004(3)
Cl1 0.0386(10) 0.0847(14) 0.0446(10) -0.0182(9) -0.0031(8) 0.0058(9)
O10 0.100(5) 0.084(4) 0.059(4) -0.015(3) 0.027(3) -0.046(4)
O11 0.105(5) 0.052(3) 0.071(4) 0.010(3) -0.006(4) 0.020(3)
O12 0.039(3) 0.076(4) 0.059(3) -0.004(3) 0.009(3) 0.013(2)
O13 0.064(5) 0.205(9) 0.099(5) -0.082(6) -0.043(4) 0.053(5)

loop_
_atom_type_symbol
_atom_type_description
_atom_type_scat_dispersion_real
_atom_type_scat_dispersion_imag
_atom_type_scat_source
C C 0.0033 0.0016 'International Tables Vol C Tables 4.2.6.8 and 6.1.1.4'
H H 0.0000 0.0000 'International Tables Vol C Tables 4.2.6.8 and 6.1.1.4'
Cl Cl 0.1484 0.1585 'International Tables Vol C Tables 4.2.6.8 and 6.1.1.4'
Cu Cu 0.3201 1.2651 'International Tables Vol C Tables 4.2.6.8 and 6.1.1.4'
N N 0.0061 0.0033 'International Tables Vol C Tables 4.2.6.8 and 6.1.1.4'
O O 0.0106 0.0060 'International Tables Vol C Tables 4.2.6.8 and 6.1.1.4'

loop_
_geom_angle_atom_site_label_1
_geom_angle_atom_site_label_2
_geom_angle_atom_site_label_3
_geom_angle
_geom_angle_site_symmetry_1
_geom_angle_site_symmetry_3
O1 Cu1 N1 92.2(2) . .
O1 Cu1 N2 161.38(18) . .
O2 Cu1 O1 83.49(17) . .
O2 Cu1 N1 147.0(2) . .
O2 Cu1 N2 94.61(19) . .
N2 Cu1 N1 99.1(2) . .
O1 Cu2 O2 72.02(15) . .
O1 Cu2 O4 72.19(15) . .
O1 Cu2 O8 88.56(16) . .
O2 Cu2 O4 144.03(14) . .
O3 Cu2 O1 95.97(17) . .
O3 Cu2 O2 96.24(17) . .
O3 Cu2 O4 90.92(17) . .
O3 Cu2 O8 173.56(17) . .
O3 Cu2 N3 93.34(19) . .
O8 Cu2 O2 89.50(16) . .
O8 Cu2 O4 86.11(16) . .
N3 Cu2 O1 166.3(2) . .
N3 Cu2 O2 116.98(18) . .
N3 Cu2 O4 97.63(18) . .
N3 Cu2 O8 81.41(18) . .
Cu1 O1 Cu2 107.68(18) . .
C1 O1 Cu1 128.4(4) . .
C1 O1 Cu2 122.0(4) . .
Cu1 O2 Cu2 95.85(16) . .
C16 O2 Cu1 119.9(4) . .
C16 O2 Cu2 143.0(4) . .
C31 O3 Cu2 125.8(4) . .
C2 O4 Cu2 108.7(3) . .
C2 O4 C15 117.7(5) . .
C15 O4 Cu2 126.6(4) . .
C13 O5 C14 117.2(5) . .
C17 O6 C30 116.0(5) . .
C28 O7 C29 118.6(6) . .
C43 O8 Cu2 111.7(3) . .
C43 O8 C44 117.0(5) . .
C44 O8 Cu2 127.3(4) . .
C32 O9 C45 116.9(5) . .
C7 N1 Cu1 124.8(4) . .
C7 N1 C8 117.8(5) . .
C8 N1 Cu1 117.4(4) . .
C22 N2 Cu1 120.1(4) . .
C22 N2 C23 120.5(5) . .
C23 N2 Cu1 119.4(4) . .
C37 N3 Cu2 124.4(4) . .
C37 N3 C38 121.1(5) . .
C38 N3 Cu2 114.2(4) . .
O1 C1 C2 118.8(5) . .
O1 C1 C6 123.5(5) . .
C6 C1 C2 117.6(5) . .
O4 C2 C1 114.3(5) . .
C3 C2 O4 124.3(6) . .
C3 C2 C1 121.4(6) . .
C2 C3 H012 119.7 . .
C2 C3 C4 120.6(6) . .
C4 C3 H012 119.7 . .
C3 C4 H00U 120.2 . .
C5 C4 C3 119.5(6) . .
C5 C4 H00U 120.2 . .
C4 C5 H00O 119.7 . .
C4 C5 C6 120.7(6) . .
C6 C5 H00O 119.7 . .
C1 C6 C5 120.0(5) . .
C1 C6 C7 123.2(6) . .
C5 C6 C7 116.6(6) . .
N1 C7 C6 127.0(6) . .
N1 C7 H00Q 116.5 . .
C6 C7 H00Q 116.5 . .
C9 C8 N1 121.9(5) . .
C9 C8 C13 120.7(6) . .
C13 C8 N1 117.1(5) . .
C8 C9 H019 120.2 . .
C8 C9 C10 119.6(6) . .
C10 C9 H019 120.2 . .
C9 C10 H01J 119.6 . .
C11 C10 C9 120.8(6) . .
C11 C10 H01J 119.6 . .
C10 C11 H01C 120.2 . .
C10 C11 C12 119.6(6) . .
C12 C11 H01C 120.2 . .
C11 C12 H015 120.2 . .
C13 C12 C11 119.7(6) . .
C13 C12 H015 120.2 . .
O5 C13 C8 116.1(5) . .
O5 C13 C12 124.4(6) . .
C12 C13 C8 119.5(6) . .
O5 C14 H01P 109.5 . .
O5 C14 H01Q 109.5 . .
O5 C14 H01R 109.5 . .
H01P C14 H01Q 109.5 . .
H01P C14 H01R 109.5 . .
H01Q C14 H01R 109.5 . .
O4 C15 H01S 109.5 . .
O4 C15 H01T 109.5 . .
O4 C15 H01U 109.5 . .
H01S C15 H01T 109.5 . .
H01S C15 H01U 109.5 . .
H01T C15 H01U 109.5 . .
O2 C16 C17 119.5(5) . .
O2 C16 C21 123.8(5) . .
C21 C16 C17 116.6(5) . .
O6 C17 C16 114.8(5) . .
O6 C17 C18 124.0(6) . .
C18 C17 C16 121.2(6) . .
C17 C18 H014 119.8 . .
C17 C18 C19 120.4(6) . .
C19 C18 H014 119.8 . .
C18 C19 H01E 120.0 . .
C20 C19 C18 119.9(6) . .
C20 C19 H01E 120.0 . .
C19 C20 H01D 119.6 . .
C19 C20 C21 120.8(6) . .
C21 C20 H01D 119.6 . .
C16 C21 C20 120.8(6) . .
C16 C21 C22 123.2(5) . .
C20 C21 C22 116.0(6) . .
N2 C22 C21 127.1(6) . .
N2 C22 H017 116.4 . .
C21 C22 H017 116.4 . .
C24 C23 N2 122.1(6) . .
C24 C23 C28 120.0(6) . .
C28 C23 N2 117.8(6) . .
C23 C24 H01B 119.8 . .
C23 C24 C25 120.3(7) . .
C25 C24 H01B 119.8 . .
C24 C25 H01W 120.7 . .
C26 C25 C24 118.6(7) . .
C26 C25 H01W 120.7 . .
C25 C26 H01X 119.3 . .
C27 C26 C25 121.4(7) . .
C27 C26 H01X 119.3 . .
C26 C27 H01V 120.3 . .
C26 C27 C28 119.5(7) . .
C28 C27 H01V 120.3 . .
O7 C28 C23 114.9(5) . .
O7 C28 C27 124.9(6) . .
C27 C28 C23 120.2(6) . .
O7 C29 H01Z 109.5 . .
O7 C29 HB 109.5 . .
O7 C29 HC 109.5 . .
H01Z C29 HB 109.5 . .
H01Z C29 HC 109.5 . .
HB C29 HC 109.5 . .
O6 C30 H01F 109.5 . .
O6 C30 H01G 109.5 . .
O6 C30 H01H 109.5 . .
H01F C30 H01G 109.5 . .
H01F C30 H01H 109.5 . .
H01G C30 H01H 109.5 . .
O3 C31 C32 118.6(5) . .
O3 C31 C36 124.8(5) . .
C36 C31 C32 116.6(5) . .
O9 C32 C31 113.2(5) . .
O9 C32 C33 124.8(5) . .
C33 C32 C31 122.0(5) . .
C32 C33 H011 120.0 . .
C32 C33 C34 120.0(6) . .
C34 C33 H011 120.0 . .
C33 C34 H018 120.1 . .
C35 C34 C33 119.9(6) . .
C35 C34 H018 120.1 . .
C34 C35 H01A 119.3 . .
C34 C35 C36 121.4(6) . .
C36 C35 H01A 119.3 . .
C35 C36 C31 120.0(5) . .
C35 C36 C37 117.0(5) . .
C37 C36 C31 122.9(5) . .
N3 C37 C36 124.6(5) . .
N3 C37 H00L 117.7 . .
C36 C37 H00L 117.7 . .
C39 C38 N3 125.2(6) . .
C39 C38 C43 118.0(6) . .
C43 C38 N3 116.7(5) . .
C38 C39 H010 119.5 . .
C40 C39 C38 121.0(6) . .
C40 C39 H010 119.5 . .
C39 C40 H01K 119.7 . .
C39 C40 C41 120.5(6) . .
C41 C40 H01K 119.7 . .
C40 C41 H01L 120.1 . .
C42 C41 C40 119.8(6) . .
C42 C41 H01L 120.1 . .
C41 C42 H01I 120.6 . .
C43 C42 C41 118.8(6) . .
C43 C42 H01I 120.6 . .
O8 C43 C38 114.5(5) . .
C42 C43 O8 123.7(6) . .
C42 C43 C38 121.8(6) . .
O8 C44 H01M 109.5 . .
O8 C44 H01N 109.5 . .
O8 C44 H01O 109.5 . .
H01M C44 H01N 109.5 . .
H01M C44 H01O 109.5 . .
H01N C44 H01O 109.5 . .
O9 C45 H 109.5 . .
O9 C45 H01Y 109.5 . .
O9 C45 HA 109.5 . .
H C45 HA 109.5 . .
H01Y C45 H 109.5 . .
H01Y C45 HA 109.5 . .
O11 Cl1 O10 109.7(3) . .
O12 Cl1 O10 108.1(4) . .
O12 Cl1 O11 108.9(4) . .
O13 Cl1 O10 109.7(5) . .
O13 Cl1 O11 110.1(5) . .
O13 Cl1 O12 110.3(4) . .

loop_
_geom_bond_atom_site_label_1
_geom_bond_atom_site_label_2
_geom_bond_distance
_geom_bond_site_symmetry_2
Cu1 O1 1.931(4) .
Cu1 O2 1.930(4) .
Cu1 N1 1.990(5) .
Cu1 N2 1.970(5) .
Cu2 O1 2.009(4) .
Cu2 O2 2.340(4) .
Cu2 O3 1.902(4) .
Cu2 O4 2.424(4) .
Cu2 O8 2.084(4) .
Cu2 N3 1.938(5) .
O1 C1 1.336(7) .
O2 C16 1.312(7) .
O3 C31 1.297(7) .
O4 C2 1.384(7) .
O4 C15 1.418(8) .
O5 C13 1.370(7) .
O5 C14 1.441(7) .
O6 C17 1.371(8) .
O6 C30 1.430(7) .
O7 C28 1.377(8) .
O7 C29 1.427(8) .
O8 C43 1.389(7) .
O8 C44 1.470(7) .
O9 C32 1.371(7) .
O9 C45 1.433(8) .
N1 C7 1.292(8) .
N1 C8 1.441(7) .
N2 C22 1.291(8) .
N2 C23 1.431(8) .
N3 C37 1.298(8) .
N3 C38 1.415(7) .
C1 C2 1.418(8) .
C2 C3 1.370(9) .
C3 H012 0.9300 .
C4 C3 1.399(9) .
C4 H00U 0.9300 .
C5 C4 1.371(8) .
C5 H00O 0.9300 .
C6 C1 1.405(9) .
C6 C5 1.419(8) .
C6 C7 1.446(9) .
C7 H00Q 0.9300 .
C8 C9 1.368(8) .
C8 C13 1.410(8) .
C9 H019 0.9300 .
C9 C10 1.389(9) .
C10 H01J 0.9300 .
C11 C10 1.382(10) .
C11 H01C 0.9300 .
C12 C11 1.405(10) .
C12 H015 0.9300 .
C13 C12 1.384(9) .
C14 H01P 0.9600 .
C14 H01Q 0.9600 .
C14 H01R 0.9600 .
C15 H01S 0.9600 .
C15 H01T 0.9600 .
C15 H01U 0.9600 .
C16 C21 1.413(8) .
C17 C16 1.438(9) .
C17 C18 1.388(9) .
C18 H014 0.9300 .
C18 C19 1.401(9) .
C19 H01E 0.9300 .
C20 C19 1.365(9) .
C20 H01D 0.9300 .
C21 C20 1.418(9) .
C21 C22 1.431(9) .
C22 H017 0.9300 .
C23 C24 1.378(9) .
C23 C28 1.388(9) .
C24 H01B 0.9300 .
C24 C25 1.407(10) .
C25 H01W 0.9300 .
C25 C26 1.384(11) .
C26 H01X 0.9300 .
C27 C26 1.380(11) .
C27 H01V 0.9300 .
C28 C27 1.387(9) .
C29 H01Z 0.9600 .
C29 HB 0.9600 .
C29 HC 0.9600 .
C30 H01F 0.9600 .
C30 H01G 0.9600 .
C30 H01H 0.9600 .
C32 C31 1.431(8) .
C32 C33 1.386(9) .
C33 H011 0.9300 .
C33 C34 1.406(9) .
C34 H018 0.9300 .
C34 C35 1.367(9) .
C35 H01A 0.9300 .
C36 C31 1.429(8) .
C36 C35 1.422(9) .
C37 C36 1.427(8) .
C37 H00L 0.9300 .
C38 C39 1.384(9) .
C38 C43 1.412(8) .
C39 H010 0.9300 .
C39 C40 1.372(9) .
C40 H01K 0.9300 .
C40 C41 1.398(10) .
C41 H01L 0.9300 .
C42 C41 1.397(10) .
C42 H01I 0.9300 .
C43 C42 1.379(8) .
C44 H01M 0.9600 .
C44 H01N 0.9600 .
C44 H01O 0.9600 .
C45 H 0.9600 .
C45 H01Y 0.9600 .
C45 HA 0.9600 .
Cl1 O10 1.446(6) .
Cl1 O11 1.437(6) .
Cl1 O12 1.423(5) .
Cl1 O13 1.417(7) .
